data_7010699
loop_
_publ_author_name
'Smith, Paul D.'
'Cooney, J. Jon A.'
'McInnes, Eric J. L.'
'Beddoes, Roy L.'
'Collison, David'
'Harben, Spencer M.'
'Helliwell, Madeleine'
'Mabbs, Frank E.'
'Mandel, Alexander'
'Powell, Annie K.'
'Garner, C. David'

_publ_section_title
;
 New molybdenum(v) analogues of Amavadin and their redox properties
;
_journal_issue 20
_journal_name_full 'Journal of the Chemical Society, Dalton Transactions'
_journal_page_first 3108
_journal_paper_doi 10.1039/b102531g
_journal_year 2001
_chemical_formula_sum 'C33 H30 Cl2 Mo N2 O10 P'
_chemical_formula_weight 812.43
_space_group_IT_number 14
_symmetry_cell_setting monoclinic
_symmetry_Int_Tables_number 14
_symmetry_space_group_name_Hall '-P 2ybc'
_symmetry_space_group_name_H-M 'P 1 21/c 1'
_cell_angle_alpha 90
_cell_angle_beta 91.54(8)
_cell_angle_gamma 90
_cell_formula_units_Z 4
_cell_length_a 7.956(10)
_cell_length_b 28.043(6)
_cell_length_c 15.47(1)
_cell_measurement_reflns_used 16
_cell_measurement_temperature 296.2
_cell_measurement_theta_max 20.4
_cell_measurement_theta_min 11.2
_cell_volume 3450(5)
_computing_cell_refinement 'MSC/AFC Diffractometer Control'
_computing_data_collection 'MSC/AFC Diffractometer Control'
_computing_data_reduction 'teXsan (MSC, 1995)'
_computing_publication_material 'teXsan (MSC, 1995)'
_computing_structure_refinement 'teXsan (MSC, 1995)'
_computing_structure_solution
; 
SIR92 (Altomare, et. al. 1993) 
;
_diffrn_ambient_temperature 296.2
_diffrn_measurement_device 'Rigaku AFC5R'
_diffrn_measurement_method \w-2\q
_diffrn_orient_matrix_UB_11 0.00595
_diffrn_orient_matrix_UB_12 -0.00763
_diffrn_orient_matrix_UB_13 -0.06298
_diffrn_orient_matrix_UB_21 0.01037
_diffrn_orient_matrix_UB_22 0.03474
_diffrn_orient_matrix_UB_23 -0.01341
_diffrn_orient_matrix_UB_31 0.12516
_diffrn_orient_matrix_UB_32 -0.00252
_diffrn_orient_matrix_UB_33 0.00585
_diffrn_radiation_detector 'scintillation counter'
_diffrn_radiation_monochromator graphite
_diffrn_radiation_source 'Rigaku rotating anode'
_diffrn_radiation_type 'Cu K\a'
_diffrn_radiation_wavelength 1.5418
_diffrn_reflns_av_R_equivalents 0.04572
_diffrn_reflns_limit_h_max -100
_diffrn_reflns_limit_h_min 100
_diffrn_reflns_limit_k_max -100
_diffrn_reflns_limit_k_min 100
_diffrn_reflns_limit_l_max -100
_diffrn_reflns_limit_l_min 100
_diffrn_reflns_number 5679
_diffrn_reflns_reduction_process 'Lp corrections applied'
_diffrn_reflns_theta_max 60.03
_diffrn_reflns_theta_min 0.00
_diffrn_standards_decay_% -0.60
_diffrn_standards_interval_count 150
_diffrn_standards_number 3
_exptl_absorpt_coefficient_mu 5.576
_exptl_absorpt_correction_T_max 1.207
_exptl_absorpt_correction_T_min 0.583
_exptl_absorpt_correction_type
; 
\DF (DIFABS; Walker & Stuart, 1983) 
;
_exptl_crystal_colour brown
_exptl_crystal_density_diffrn 1.564
_exptl_crystal_density_meas ?
_exptl_crystal_description block
_exptl_crystal_F_000 1652.00
_exptl_crystal_size_max 0.35
_exptl_crystal_size_mid 0.25
_exptl_crystal_size_min 0.20
_refine_diff_density_max 1.09
_refine_diff_density_min -1.08
_refine_ls_extinction_method none
_refine_ls_goodness_of_fit_obs 3.581
_refine_ls_hydrogen_treatment noref
_refine_ls_matrix_type full
_refine_ls_number_constraints 0
_refine_ls_number_parameters 442
_refine_ls_number_reflns 3765
_refine_ls_number_restraints 0
_refine_ls_R_factor_obs 0.0981
_refine_ls_shift/esd_max 0.1420
_refine_ls_shift/esd_mean 0.0000
_refine_ls_structure_factor_coef F
_refine_ls_weighting_details 'w = 1/[\s^2^(Fo) + 0.00022|Fo|^2^]'
_refine_ls_weighting_scheme calc
_refine_ls_wR_factor_obs 0.1297
_reflns_number_observed 3765
_reflns_number_total 5257
_reflns_observed_criterion >3.00\s(I)
_cod_data_source_file b102531g.txt
_cod_data_source_block s428
_cod_depositor_comments
;
 Homogenising atom site labels in order to relate data from different loops.

 Antanas Vaitkus,
 2018-08-08

 Removing a comment line that was accidentally concatenated to the last
 value of the _geom_torsion_publ_flag data item.

 Antanas Vaitkus,
 2018-08-08

 Correcting the data name order in the GEOM_TORSION loop.

 Antanas Vaitkus,
 2018-08-08

The following automatic conversions were performed:

'_refine_ls_weighting_scheme' value 'w = 1/[\s^2^(Fo) +
0.00022|Fo|^2^]' was changed to 'calc'. New tag
'_refine_ls_weighting_details' was created. The value of the new tag
was set to 'w = 1/[\s^2^(Fo) + 0.00022|Fo|^2^]'.

Automatic conversion script
Id: cif_fix_values 3143 2015-03-26 13:38:13Z robertas 
;
_cod_original_cell_volume 3450(4)
_cod_original_sg_symbol_H-M 'P 21/c '
_cod_original_formula_sum 'C33 H30 Cl2 N2 Mo O10 P '
_cod_database_code 7010699

loop_
_symmetry_equiv_pos_as_xyz
' +x, +y, +z'
' -x,1/2+y,1/2-z'
' -x, -y, -z'
' +x,1/2-y,1/2+z'

loop_
_atom_site_aniso_label
_atom_site_aniso_U_11
_atom_site_aniso_U_22
_atom_site_aniso_U_33
_atom_site_aniso_U_12
_atom_site_aniso_U_13
_atom_site_aniso_U_23
Mo1 0.0551(7) 0.0424(7) 0.0305(6) -0.0012(6) 0.0020(5) 0.0002(5)
O1 0.063(6) 0.060(6) 0.024(5) 0.000(5) 0.000(5) 0.013(4)
O2 0.073(8) 0.12(1) 0.047(7) -0.023(8) -0.015(6) 0.001(7)
O3 0.068(7) 0.036(5) 0.059(6) 0.004(5) 0.007(6) -0.002(5)
O4 0.089(8) 0.090(9) 0.033(6) -0.005(7) 0.005(6) -0.002(6)
O5 0.068(7) 0.062(7) 0.038(6) -0.010(6) 0.021(5) -0.001(5)
O6 0.077(7) 0.044(6) 0.043(6) -0.011(5) 0.024(6) 0.007(5)
O7 0.11(1) 0.053(7) 0.12(1) -0.011(7) 0.017(9) 0.037(7)
O8 0.080(6) 0.033(5) 0.002(3) -0.003(5) 0.004(4) 0.000(3)
O9 0.086(8) 0.048(6) 0.053(6) 0.011(6) 0.010(6) 0.010(5)
O10 0.083(7) 0.044(5) 0.016(4) 0.001(5) 0.015(5) 0.004(4)
N1 0.068(8) 0.040(6) 0.014(5) 0.004(6) 0.012(5) 0.008(4)
N2 0.049(7) 0.048(7) 0.040(7) -0.009(6) 0.006(6) -0.011(5)
C1 0.062(10) 0.08(1) 0.013(7) 0.005(9) 0.003(7) 0.003(7)
C2 0.063(10) 0.039(8) 0.061(10) -0.008(8) -0.015(8) 0.005(7)
C3 0.055(10) 0.050(9) 0.08(1) -0.001(8) 0.012(9) 0.008(9)
C4 0.069(10) 0.041(8) 0.045(9) 0.022(8) -0.025(8) -0.013(7)
C5 0.09(1) 0.047(10) 0.07(1) -0.014(9) -0.01(1) 0.005(9)
C6 0.09(1) 0.054(10) 0.06(1) -0.021(10) 0.01(1) -0.001(8)
C7 0.071(10) 0.063(10) 0.017(7) 0.004(8) 0.012(7) -0.011(6)
C8 0.061(9) 0.045(9) 0.023(7) -0.010(7) 0.005(6) 0.004(6)
P1 0.060(2) 0.035(2) 0.045(2) -0.002(2) 0.003(2) -0.002(2)
C9 0.066(10) 0.037(8) 0.040(8) -0.010(7) 0.011(7) -0.002(6)
C10 0.054(10) 0.07(1) 0.06(1) 0.009(9) -0.003(8) 0.007(9)
C11 0.09(1) 0.07(1) 0.07(1) 0.00(1) 0.00(1) 0.011(10)
C12 0.11(2) 0.06(1) 0.05(1) 0.01(1) -0.01(1) 0.000(9)
C13 0.06(1) 0.09(1) 0.10(2) 0.02(1) -0.02(1) -0.02(1)
C14 0.07(1) 0.08(1) 0.05(1) 0.006(10) 0.001(9) -0.016(9)
C15 0.047(8) 0.043(8) 0.060(10) 0.001(7) 0.005(8) -0.001(7)
C16 0.061(10) 0.07(1) 0.033(8) 0.003(9) -0.003(7) 0.009(7)
C17 0.08(1) 0.055(9) 0.018(7) -0.004(8) 0.025(8) -0.009(6)
C18 0.06(1) 0.06(1) 0.07(1) -0.015(9) -0.009(9) -0.009(9)
C19 0.07(1) 0.06(1) 0.07(1) 0.010(9) -0.016(9) -0.012(9)
C20 0.09(1) 0.039(9) 0.07(1) 0.000(9) -0.01(1) -0.008(8)
C21 0.068(10) 0.033(7) 0.036(8) -0.003(7) -0.003(7) -0.004(6)
C22 0.08(1) 0.034(8) 0.07(1) -0.005(8) 0.007(9) -0.008(7)
C23 0.11(1) 0.06(1) 0.044(10) -0.01(1) 0.02(1) -0.008(8)
C24 0.10(1) 0.09(1) 0.014(7) -0.02(1) 0.017(8) 0.014(7)
C25 0.11(2) 0.07(1) 0.06(1) -0.03(1) 0.00(1) -0.006(9)
C26 0.09(1) 0.07(1) 0.031(8) -0.020(10) 0.016(9) -0.005(8)
C27 0.058(9) 0.036(8) 0.048(9) -0.003(7) 0.003(7) 0.003(7)
C28 0.07(1) 0.07(1) 0.06(1) 0.00(1) 0.007(10) -0.011(9)
C29 0.12(2) 0.06(1) 0.07(1) 0.00(1) 0.03(1) -0.001(10)
C30 0.10(2) 0.04(1) 0.09(1) 0.00(1) 0.04(1) -0.003(9)
C31 0.07(1) 0.08(1) 0.11(2) 0.02(1) 0.01(1) 0.02(1)
C32 0.07(1) 0.049(9) 0.06(1) -0.005(9) 0.004(9) -0.015(8)
Cl1 0.145(6) 0.091(4) 0.117(5) -0.002(4) 0.032(4) -0.009(4)
Cl2 0.147(6) 0.144(6) 0.094(4) 0.034(5) -0.012(4) -0.011(4)
C33 0.11(2) 0.08(1) 0.11(2) 0.00(1) 0.04(1) -0.02(1)

loop_
_atom_site_label
_atom_site_fract_x
_atom_site_fract_y
_atom_site_fract_z
_atom_site_U_iso_or_equiv
_atom_site_occupancy
_atom_site_refinement_flags
_atom_site_thermal_displace_type
_atom_site_calc_flag
_atom_site_calc_attached_atom
Mo1 0.1394(2) 0.05095(4) 0.22814(7) 0.0426(3) 1.000 . Uani d ?
O1 -0.023(1) 0.0328(3) 0.1314(5) 0.049(3) 1.000 . Uani d ?
O2 -0.275(1) 0.0019(5) 0.0939(7) 0.081(4) 1.000 . Uani d ?
O3 -0.065(1) 0.0856(3) 0.2693(6) 0.055(3) 1.000 . Uani d ?
O4 0.141(2) 0.0559(4) 0.4938(6) 0.071(4) 1.000 . Uani d ?
O5 0.217(1) 0.0606(3) 0.3538(6) 0.056(3) 1.000 . Uani d ?
O6 0.180(1) 0.1156(3) 0.1723(6) 0.054(3) 1.000 . Uani d ?
O7 0.298(2) 0.1536(4) 0.0613(9) 0.093(5) 1.000 . Uani d ?
O8 0.389(1) 0.0471(3) 0.2180(4) 0.038(2) 1.000 . Uani d ?
O9 0.300(1) -0.0866(4) 0.2004(6) 0.062(3) 1.000 . Uani d ?
O10 0.169(1) -0.0220(3) 0.2453(5) 0.047(3) 1.000 . Uani d ?
N1 -0.079(2) 0.0381(4) 0.2967(6) 0.040(3) 1.000 . Uani d ?
N2 0.313(1) 0.0346(4) 0.1340(7) 0.045(3) 1.000 . Uani d ?
C1 -0.172(2) 0.0154(6) 0.1461(8) 0.053(5) 1.000 . Uani d ?
C2 -0.207(2) 0.0113(5) 0.242(1) 0.055(5) 1.000 . Uani d ?
C3 -0.062(2) 0.0291(6) 0.387(1) 0.062(5) 1.000 . Uani d ?
C4 0.110(2) 0.0501(5) 0.4128(9) 0.052(4) 1.000 . Uani d ?
C5 0.264(2) 0.1178(6) 0.105(1) 0.068(6) 1.000 . Uani d ?
C6 0.343(2) 0.0701(6) 0.071(1) 0.070(6) 1.000 . Uani d ?
C7 0.332(2) -0.0164(5) 0.1170(8) 0.050(4) 1.000 . Uani d ?
C8 0.263(2) -0.0439(5) 0.1910(8) 0.043(4) 1.000 . Uani d ?
P1 0.9396(5) 0.1827(1) 0.5792(2) 0.047(1) 1.000 . Uani d ?
C9 1.080(2) 0.1593(5) 0.6613(9) 0.047(4) 1.000 . Uani d ?
C10 1.024(2) 0.1499(6) 0.740(1) 0.063(5) 1.000 . Uani d ?
C11 1.124(3) 0.1323(7) 0.809(1) 0.078(6) 1.000 . Uani d ?
C12 1.287(3) 0.1195(6) 0.785(1) 0.073(6) 1.000 . Uani d ?
C13 1.347(2) 0.1277(7) 0.706(1) 0.084(7) 1.000 . Uani d ?
C14 1.245(2) 0.1468(6) 0.643(1) 0.068(6) 1.000 . Uani d ?
C15 0.794(2) 0.1384(5) 0.5407(10) 0.050(4) 1.000 . Uani d ?
C16 0.774(2) 0.0970(6) 0.5875(9) 0.054(5) 1.000 . Uani d ?
C17 0.650(2) 0.0643(5) 0.5616(8) 0.051(5) 1.000 . Uani d ?
C18 0.551(2) 0.0718(6) 0.488(1) 0.064(5) 1.000 . Uani d ?
C19 0.578(2) 0.1137(6) 0.440(1) 0.068(6) 1.000 . Uani d ?
C20 0.697(2) 0.1463(5) 0.466(1) 0.066(6) 1.000 . Uani d ?
C21 1.059(2) 0.2038(5) 0.4918(8) 0.046(4) 1.000 . Uani d ?
C22 1.093(2) 0.1759(5) 0.422(1) 0.059(5) 1.000 . Uani d ?
C23 1.199(3) 0.1908(6) 0.356(1) 0.071(6) 1.000 . Uani d ?
C24 1.272(2) 0.2344(6) 0.3600(9) 0.068(6) 1.000 . Uani d ?
C25 1.235(3) 0.2632(6) 0.431(1) 0.079(6) 1.000 . Uani d ?
C26 1.134(2) 0.2487(6) 0.4943(9) 0.064(5) 1.000 . Uani d ?
C27 0.823(2) 0.2305(5) 0.6287(9) 0.047(4) 1.000 . Uani d ?
C28 0.904(2) 0.2639(6) 0.677(1) 0.069(6) 1.000 . Uani d ?
C29 0.816(3) 0.3020(6) 0.716(1) 0.083(7) 1.000 . Uani d ?
C30 0.646(3) 0.3047(6) 0.701(1) 0.078(7) 1.000 . Uani d ?
C31 0.566(2) 0.2719(7) 0.653(1) 0.086(7) 1.000 . Uani d ?
C32 0.653(2) 0.2331(6) 0.614(1) 0.062(5) 1.000 . Uani d ?
Cl1 0.7230(9) 0.2126(2) 0.8943(4) 0.117(2) 1.000 . Uani d ?
Cl2 0.8232(9) 0.1356(3) 1.0078(4) 0.129(3) 1.000 . Uani d ?
C33 0.659(3) 0.1622(7) 0.950(1) 0.097(8) 1.000 . Uani d ?
H2A -0.2037 -0.0214 0.2586 0.066 1.000 . Uiso c ?
H2B -0.3152 0.0240 0.2529 0.066 1.000 . Uiso c ?
H3A -0.1487 0.0444 0.4170 0.074 1.000 . Uiso c ?
H3B -0.0641 -0.0041 0.3980 0.074 1.000 . Uiso c ?
H6A 0.4606 0.0740 0.0640 0.084 1.000 . Uiso c ?
H6B 0.2913 0.0615 0.0173 0.084 1.000 . Uiso c ?
H7A 0.2716 -0.0245 0.0652 0.060 1.000 . Uiso c ?
H7B 0.4474 -0.0238 0.1110 0.060 1.000 . Uiso c ?
H10 0.9079 0.1554 0.7492 0.075 1.000 . Uiso c ?
H11 1.0843 0.1293 0.8665 0.093 1.000 . Uiso c ?
H12 1.3578 0.1044 0.8272 0.088 1.000 . Uiso c ?
H13 1.4608 0.1201 0.6941 0.101 1.000 . Uiso c ?
H14 1.2856 0.1516 0.5860 0.081 1.000 . Uiso c ?
H16 0.8434 0.0909 0.6371 0.064 1.000 . Uiso c ?
H17 0.6332 0.0364 0.5952 0.062 1.000 . Uiso c ?
H18 0.4684 0.0494 0.4701 0.077 1.000 . Uiso c ?
H19 0.5119 0.1194 0.3895 0.081 1.000 . Uiso c ?
H20 0.7124 0.1744 0.4331 0.079 1.000 . Uiso c ?
H22 1.0416 0.1453 0.4177 0.070 1.000 . Uiso c ?
H23 1.2212 0.1700 0.3094 0.086 1.000 . Uiso c ?
H24 1.3444 0.2452 0.3162 0.081 1.000 . Uiso c ?
H25 1.2834 0.2941 0.4351 0.095 1.000 . Uiso c ?
H26 1.1133 0.2694 0.5414 0.076 1.000 . Uiso c ?
H28 1.0225 0.2618 0.6854 0.083 1.000 . Uiso c ?
H29 0.8723 0.3248 0.7522 0.100 1.000 . Uiso c ?
H30 0.5836 0.3306 0.7236 0.094 1.000 . Uiso c ?
H31 0.4474 0.2742 0.6455 0.103 1.000 . Uiso c ?
H32 0.5949 0.2102 0.5789 0.074 1.000 . Uiso c ?
H33A 0.5741 0.1710 0.9883 0.117 1.000 . Uiso c ?
H33B 0.6149 0.1397 0.9088 0.117 1.000 . Uiso c ?

loop_
_atom_type_symbol
_atom_type_oxidation_number
_atom_type_number_in_cell
_atom_type_scat_dispersion_real
_atom_type_scat_dispersion_imag
_atom_type_scat_source
C 0 132 0.018 0.009
;International Tables for Crystallography 
(1992, Vol. C, Tables 4.2.6.8 and 6.1.1.1) 
;
H 0 120 0.000 0.000
;International Tables for Crystallography 
(1992, Vol. C, Table 6.1.1.2) 
;
Cl 0 8 0.364 0.702
;International Tables for Crystallography 
(1992, Vol. C, Tables 4.2.6.8 and 6.1.1.1) 
;
Mo 0 4 -0.048 2.734
;International Tables for Crystallography 
(1992, Vol. C, Tables 4.2.6.8 and 6.1.1.1) 
;
N 0 8 0.031 0.018
;International Tables for Crystallography 
(1992, Vol. C, Tables 4.2.6.8 and 6.1.1.1) 
;
O 0 40 0.049 0.032
;International Tables for Crystallography 
(1992, Vol. C, Tables 4.2.6.8 and 6.1.1.1) 
;
P 0 4 0.295 0.434
;International Tables for Crystallography 
(1992, Vol. C, Tables 4.2.6.8 and 6.1.1.1) 
;

loop_
_geom_angle_atom_site_label_1
_geom_angle_atom_site_label_2
_geom_angle_atom_site_label_3
_geom_angle
_geom_angle_site_symmetry_1
_geom_angle_site_symmetry_2
_geom_angle_site_symmetry_3
_geom_angle_publ_flag
O1 Mo1 O3 81.4(4) . . . yes
O1 Mo1 O5 155.8(4) . . . yes
O1 Mo1 O6 90.8(4) . . . yes
O1 Mo1 O8 123.1(3) . . . yes
O1 Mo1 O10 85.1(4) . . . yes
O1 Mo1 N1 79.0(4) . . . yes
O1 Mo1 N2 81.3(4) . . . yes
O3 Mo1 O5 82.0(4) . . . yes
O3 Mo1 O6 80.8(4) . . . yes
O3 Mo1 O8 149.7(4) . . . yes
O3 Mo1 O10 121.7(4) . . . yes
O3 Mo1 N1 40.0(4) . . . yes
O3 Mo1 N2 152.1(4) . . . yes
O5 Mo1 O6 103.8(4) . . . yes
O5 Mo1 O8 78.8(4) . . . yes
O5 Mo1 O10 88.8(3) . . . yes
O5 Mo1 N1 77.0(4) . . . yes
O5 Mo1 N2 120.3(4) . . . yes
O6 Mo1 O8 81.3(4) . . . yes
O6 Mo1 O10 156.0(4) . . . yes
O6 Mo1 N1 120.7(4) . . . yes
O6 Mo1 N2 77.6(4) . . . yes
O8 Mo1 O10 81.2(4) . . . yes
O8 Mo1 N1 150.6(4) . . . yes
O8 Mo1 N2 41.9(4) . . . yes
O10 Mo1 N1 81.8(4) . . . yes
O10 Mo1 N2 78.3(4) . . . yes
N1 Mo1 N2 153.0(4) . . . yes
Mo1 O1 C1 122.1(8) . . . yes
Mo1 O3 N1 73.1(6) . . . yes
Mo1 O5 C4 116.9(9) . . . yes
Mo1 O6 C5 119.2(9) . . . yes
Mo1 O8 N2 72.3(6) . . . yes
Mo1 O10 C8 116.8(8) . . . yes
Mo1 N1 O3 66.9(6) . . . yes
Mo1 N1 C2 111.2(8) . . . yes
Mo1 N1 C3 117.8(9) . . . yes
O3 N1 C2 111.4(10) . . . yes
O3 N1 C3 117(1) . . . yes
C2 N1 C3 120(1) . . . yes
Mo1 N2 O8 65.8(6) . . . yes
Mo1 N2 C6 116.8(10) . . . yes
Mo1 N2 C7 114.4(8) . . . yes
O8 N2 C6 111(1) . . . yes
O8 N2 C7 110.7(9) . . . yes
C6 N2 C7 123(1) . . . yes
O1 C1 O2 127(1) . . . yes
O1 C1 C2 112(1) . . . yes
O2 C1 C2 119(1) . . . yes
N1 C2 C1 111(1) . . . yes
N1 C2 H2A 108.9 . . . no
N1 C2 H2B 108.8 . . . no
C1 C2 H2A 108.9 . . . no
C1 C2 H2B 109.0 . . . no
H2A C2 H2B 109.4 . . . no
N1 C3 C4 104(1) . . . yes
N1 C3 H3A 110.6 . . . no
N1 C3 H3B 110.8 . . . no
C4 C3 H3A 110.5 . . . no
C4 C3 H3B 110.7 . . . no
H3A C3 H3B 109.5 . . . no
O4 C4 O5 123(1) . . . yes
O4 C4 C3 117(1) . . . yes
O5 C4 C3 119(1) . . . yes
O6 C5 O7 128(1) . . . yes
O6 C5 C6 117(1) . . . yes
O7 C5 C6 114(1) . . . yes
N2 C6 C5 107(1) . . . yes
N2 C6 H6A 110.1 . . . no
N2 C6 H6B 110.2 . . . no
C5 C6 H6A 110.1 . . . no
C5 C6 H6B 110.1 . . . no
H6A C6 H6B 109.3 . . . no
N2 C7 C8 109(1) . . . yes
N2 C7 H7A 109.7 . . . no
N2 C7 H7B 109.6 . . . no
C8 C7 H7A 109.7 . . . no
C8 C7 H7B 109.5 . . . no
H7A C7 H7B 109.3 . . . no
O9 C8 O10 121(1) . . . yes
O9 C8 C7 120(1) . . . yes
O10 C8 C7 118(1) . . . yes
C9 P1 C15 111.6(7) . . . yes
C9 P1 C21 108.9(7) . . . yes
C9 P1 C27 106.7(7) . . . yes
C15 P1 C21 109.5(7) . . . yes
C15 P1 C27 108.6(7) . . . yes
C21 P1 C27 111.5(6) . . . yes
P1 C9 C10 119(1) . . . yes
P1 C9 C14 121(1) . . . yes
C10 C9 C14 118(1) . . . yes
C9 C10 C11 124(1) . . . yes
C9 C10 H10 117.7 . . . no
C11 C10 H10 117.8 . . . no
C10 C11 C12 113(1) . . . yes
C10 C11 H11 123.4 . . . no
C12 C11 H11 123.5 . . . no
C11 C12 C13 123(1) . . . yes
C11 C12 H12 118.1 . . . no
C13 C12 H12 118.4 . . . no
C12 C13 C14 119(1) . . . yes
C12 C13 H13 120.0 . . . no
C14 C13 H13 120.3 . . . no
C9 C14 C13 119(1) . . . yes
C9 C14 H14 120.2 . . . no
C13 C14 H14 120.1 . . . no
P1 C15 C16 119(1) . . . yes
P1 C15 C20 120(1) . . . yes
C16 C15 C20 120(1) . . . yes
C15 C16 C17 119(1) . . . yes
C15 C16 H16 120.3 . . . no
C17 C16 H16 120.2 . . . no
C16 C17 C18 121(1) . . . yes
C16 C17 H17 119.5 . . . no
C18 C17 H17 119.3 . . . no
C17 C18 C19 117(1) . . . yes
C17 C18 H18 121.1 . . . no
C19 C18 H18 120.9 . . . no
C18 C19 C20 121(1) . . . yes
C18 C19 H19 119.3 . . . no
C20 C19 H19 119.4 . . . no
C15 C20 C19 119(1) . . . yes
C15 C20 H20 120.1 . . . no
C19 C20 H20 120.0 . . . no
P1 C21 C22 122(1) . . . yes
P1 C21 C26 121(1) . . . yes
C22 C21 C26 116(1) . . . yes
C21 C22 C23 122(1) . . . yes
C21 C22 H22 118.8 . . . no
C23 C22 H22 118.8 . . . no
C22 C23 C24 120(1) . . . yes
C22 C23 H23 119.9 . . . no
C24 C23 H23 119.8 . . . no
C23 C24 C25 117(1) . . . yes
C23 C24 H24 121.6 . . . no
C25 C24 H24 121.3 . . . no
C24 C25 C26 122(1) . . . yes
C24 C25 H25 118.8 . . . no
C26 C25 H25 118.6 . . . no
C21 C26 C25 121(1) . . . yes
C21 C26 H26 119.5 . . . no
C25 C26 H26 119.4 . . . no
P1 C27 C28 120(1) . . . yes
P1 C27 C32 118(1) . . . yes
C28 C27 C32 120(1) . . . yes
C27 C28 C29 121(1) . . . yes
C27 C28 H28 119.2 . . . no
C29 C28 H28 119.2 . . . no
C28 C29 C30 117(1) . . . yes
C28 C29 H29 121.4 . . . no
C30 C29 H29 121.1 . . . no
C29 C30 C31 120(1) . . . yes
C29 C30 H30 119.6 . . . no
C31 C30 H30 119.4 . . . no
C30 C31 C32 122(1) . . . yes
C30 C31 H31 118.8 . . . no
C32 C31 H31 118.9 . . . no
C27 C32 C31 117(1) . . . yes
C27 C32 H32 121.3 . . . no
C31 C32 H32 121.6 . . . no
Cl1 C33 Cl2 112(1) . . . yes
Cl1 C33 H33A 108.9 . . . no
Cl1 C33 H33B 108.7 . . . no
Cl2 C33 H33A 108.8 . . . no
Cl2 C33 H33B 108.7 . . . no
H33A C33 H33B 109.4 . . . no

loop_
_geom_bond_atom_site_label_1
_geom_bond_atom_site_label_2
_geom_bond_distance
_geom_bond_site_symmetry_1
_geom_bond_site_symmetry_2
_geom_bond_publ_flag
Mo1 O1 2.014(9) . . yes
Mo1 O3 2.01(1) . . yes
Mo1 O5 2.042(10) . . yes
Mo1 O6 2.038(9) . . yes
Mo1 O8 2.00(1) . . yes
Mo1 O10 2.074(9) . . yes
Mo1 N1 2.09(1) . . yes
Mo1 N2 2.09(1) . . yes
O1 C1 1.31(2) . . yes
O2 C1 1.20(2) . . yes
O3 N1 1.41(1) . . yes
O4 C4 1.28(2) . . yes
O5 C4 1.30(2) . . yes
O6 C5 1.26(2) . . yes
O7 C5 1.24(2) . . yes
O8 N2 1.46(1) . . yes
O9 C8 1.24(2) . . yes
O10 C8 1.30(2) . . yes
N1 C2 1.50(2) . . yes
N1 C3 1.42(2) . . yes
N2 C6 1.42(2) . . yes
N2 C7 1.46(2) . . yes
C1 C2 1.53(2) . . yes
C2 H2A 0.95 . . no
C2 H2B 0.95 . . no
C3 C4 1.53(2) . . yes
C3 H3A 0.95 . . no
C3 H3B 0.95 . . no
C5 C6 1.57(2) . . yes
C6 H6A 0.95 . . no
C6 H6B 0.95 . . no
C7 C8 1.50(2) . . yes
C7 H7A 0.95 . . no
C7 H7B 0.95 . . no
P1 C9 1.80(1) . . yes
P1 C15 1.79(1) . . yes
P1 C21 1.78(1) . . yes
P1 C27 1.81(1) . . yes
C9 C10 1.33(2) . . yes
C9 C14 1.39(2) . . yes
C10 C11 1.41(2) . . yes
C10 H10 0.95 . . no
C11 C12 1.41(3) . . yes
C11 H11 0.95 . . no
C12 C13 1.35(3) . . yes
C12 H12 0.95 . . no
C13 C14 1.37(3) . . yes
C13 H13 0.95 . . no
C14 H14 0.95 . . no
C15 C16 1.38(2) . . yes
C15 C20 1.39(2) . . yes
C16 C17 1.40(2) . . yes
C16 H16 0.95 . . no
C17 C18 1.38(2) . . yes
C17 H17 0.95 . . no
C18 C19 1.41(2) . . yes
C18 H18 0.95 . . no
C19 C20 1.37(2) . . yes
C19 H19 0.95 . . no
C20 H20 0.95 . . no
C21 C22 1.36(2) . . yes
C21 C26 1.39(2) . . yes
C22 C23 1.41(2) . . yes
C22 H22 0.95 . . no
C23 C24 1.35(3) . . yes
C23 H23 0.95 . . no
C24 C25 1.40(2) . . yes
C24 H24 0.95 . . no
C25 C26 1.34(2) . . yes
C25 H25 0.95 . . no
C26 H26 0.95 . . no
C27 C28 1.35(2) . . yes
C27 C32 1.37(2) . . yes
C28 C29 1.42(3) . . yes
C28 H28 0.95 . . no
C29 C30 1.37(3) . . yes
C29 H29 0.95 . . no
C30 C31 1.32(3) . . yes
C30 H30 0.95 . . no
C31 C32 1.43(3) . . yes
C31 H31 0.95 . . no
C32 H32 0.95 . . no
Cl1 C33 1.74(2) . . yes
Cl2 C33 1.73(2) . . yes
C33 H33A 0.95 . . no
C33 H33B 0.95 . . no

loop_
_geom_contact_atom_site_label_1
_geom_contact_atom_site_label_2
_geom_contact_distance
_geom_contact_site_symmetry_1
_geom_contact_site_symmetry_2
_geom_contact_publ_flag
O2 C7 3.20(2) . 1_455 no
O2 C6 3.29(2) . 3 no
O4 C3 3.09(2) . 3_556 no
O4 C18 3.30(2) . . no
O7 C25 3.11(2) . 4_454 no
O7 C26 3.20(2) . 4_454 no
O7 C31 3.28(2) . 4_554 no
O9 C33 3.17(2) . 3_656 no
O9 C10 3.28(2) . 3_656 no

loop_
_geom_torsion_atom_site_label_1
_geom_torsion_atom_site_label_2
_geom_torsion_atom_site_label_3
_geom_torsion_atom_site_label_4
_geom_torsion_site_symmetry_1
_geom_torsion_site_symmetry_2
_geom_torsion_site_symmetry_3
_geom_torsion_site_symmetry_4
_geom_torsion
_geom_torsion_publ_flag
Mo1 O1 C1 O2 . . . . -177(1) no
Mo1 O1 C1 C2 . . . . 0(1) no
Mo1 O3 N1 C2 . . . . -104.8(9) no
Mo1 O3 N1 C3 . . . . 110(1) no
Mo1 O5 C4 O4 . . . . -177(1) no
Mo1 O5 C4 C3 . . . . 3(1) no
Mo1 O6 C5 O7 . . . . 177(1) no
Mo1 O6 C5 C6 . . . . -3(1) no
Mo1 O8 N2 C6 . . . . 110(1) no
Mo1 O8 N2 C7 . . . . -108.3(10) no
Mo1 O10 C8 O9 . . . . 173(1) no
Mo1 O10 C8 C7 . . . . -4(1) no
Mo1 N1 C2 C1 . . . . -19(1) no
Mo1 N1 C3 C4 . . . . 20(1) no
Mo1 N2 C6 C5 . . . . 13(1) no
Mo1 N2 C7 C8 . . . . -18(1) no
O1 Mo1 O3 N1 . . . . 83.0(6) no
O1 Mo1 O5 C4 . . . . 0(1) no
O1 Mo1 O6 C5 . . . . -72(1) no
O1 Mo1 O8 N2 . . . . 4.0(7) no
O1 Mo1 O10 C8 . . . . 77.5(9) no
O1 Mo1 N1 O3 . . . . -89.8(6) no
O1 Mo1 N1 C2 . . . . 15.4(8) no
O1 Mo1 N1 C3 . . . . 160(1) no
O1 Mo1 N2 O8 . . . . -176.6(6) no
O1 Mo1 N2 C6 . . . . 80(1) no
O1 Mo1 N2 C7 . . . . -73.7(9) no
O1 C1 C2 N1 . . . . 12(1) no
O2 C1 C2 N1 . . . . -169(1) no
O3 Mo1 O1 C1 . . . . -49(1) no
O3 Mo1 O5 C4 . . . . 47.2(10) no
O3 Mo1 O6 C5 . . . . -153(1) no
O3 Mo1 O8 N2 . . . . -135.6(8) no
O3 Mo1 O10 C8 . . . . 154.2(9) no
O3 Mo1 N1 C2 . . . . 105(1) no
O3 Mo1 N1 C3 . . . . -109(1) no
O3 Mo1 N2 O8 . . . . 131.1(8) no
O3 Mo1 N2 C6 . . . . 28(1) no
O3 Mo1 N2 C7 . . . . -126(1) no
O3 N1 Mo1 O5 . . . . 93.0(6) no
O3 N1 Mo1 O6 . . . . -5.4(7) no
O3 N1 Mo1 O8 . . . . 128.4(7) no
O3 N1 Mo1 O10 . . . . -176.3(6) no
O3 N1 Mo1 N2 . . . . -133.5(9) no
O3 N1 C2 C1 . . . . 53(1) no
O3 N1 C3 C4 . . . . -55(1) no
O4 C4 C3 N1 . . . . 165(1) no
O5 Mo1 O1 C1 . . . . -2(1) no
O5 Mo1 O3 N1 . . . . -79.3(6) no
O5 Mo1 O6 C5 . . . . 127(1) no
O5 Mo1 O8 N2 . . . . 172.8(6) no
O5 Mo1 O10 C8 . . . . -126.0(9) no
O5 Mo1 N1 C2 . . . . -161.9(9) no
O5 Mo1 N1 C3 . . . . -16.7(9) no
O5 Mo1 N2 O8 . . . . -8.2(7) no
O5 Mo1 N2 C6 . . . . -111(1) no
O5 Mo1 N2 C7 . . . . 94.6(9) no
O5 C4 C3 N1 . . . . -15(1) no
O6 Mo1 O1 C1 . . . . -130(1) no
O6 Mo1 O3 N1 . . . . 175.3(6) no
O6 Mo1 O5 C4 . . . . 125.7(10) no
O6 Mo1 O8 N2 . . . . -81.2(6) no
O6 Mo1 O10 C8 . . . . -3(1) no
O6 Mo1 N1 C2 . . . . 99.7(9) no
O6 Mo1 N1 C3 . . . . -115.2(10) no
O6 Mo1 N2 O8 . . . . 90.6(6) no
O6 Mo1 N2 C6 . . . . -12(1) no
O6 Mo1 N2 C7 . . . . -166.5(9) no
O6 C5 C6 N2 . . . . -6(2) no
O7 C5 C6 N2 . . . . 172(1) no
O8 Mo1 O1 C1 . . . . 149(1) no
O8 Mo1 O3 N1 . . . . -130.3(7) no
O8 Mo1 O5 C4 . . . . -156.3(10) no
O8 Mo1 O6 C5 . . . . 50(1) no
O8 Mo1 O10 C8 . . . . -47.1(9) no
O8 Mo1 N1 C2 . . . . -126.5(9) no
O8 Mo1 N1 C3 . . . . 18(1) no
O8 Mo1 N2 C6 . . . . -103(1) no
O8 Mo1 N2 C7 . . . . 102(1) no
O8 N2 Mo1 O10 . . . . -89.8(5) no
O8 N2 Mo1 N1 . . . . -133.3(8) no
O8 N2 C6 C5 . . . . -59(1) no
O8 N2 C7 C8 . . . . 53(1) no
O9 C8 C7 N2 . . . . -163(1) no
O10 Mo1 O1 C1 . . . . 73(1) no
O10 Mo1 O3 N1 . . . . 4.3(7) no
O10 Mo1 O5 C4 . . . . -75.1(10) no
O10 Mo1 O6 C5 . . . . 7(1) no
O10 Mo1 O8 N2 . . . . 82.3(6) no
O10 Mo1 N1 C2 . . . . -71.2(8) no
O10 Mo1 N1 C3 . . . . 73.9(10) no
O10 Mo1 N2 C6 . . . . 167(1) no
O10 Mo1 N2 C7 . . . . 13.0(9) no
O10 C8 C7 N2 . . . . 15(1) no
N1 Mo1 O1 C1 . . . . -9(1) no
N1 Mo1 O5 C4 . . . . 6.8(9) no
N1 Mo1 O6 C5 . . . . -150(1) no
N1 Mo1 O8 N2 . . . . 137.7(8) no
N1 Mo1 O10 C8 . . . . 157.0(10) no
N1 Mo1 N2 C6 . . . . 123(1) no
N1 Mo1 N2 C7 . . . . -30(1) no
N1 O3 Mo1 N2 . . . . 135.3(9) no
N2 Mo1 O1 C1 . . . . 152(1) no
N2 Mo1 O5 C4 . . . . -150.8(9) no
N2 Mo1 O6 C5 . . . . 8(1) no
N2 Mo1 O10 C8 . . . . -4.6(9) no
N2 Mo1 N1 C2 . . . . -28(1) no
N2 Mo1 N1 C3 . . . . 116(1) no
C1 C2 N1 C3 . . . . -163(1) no
C2 N1 C3 C4 . . . . 162(1) no
C5 C6 N2 C7 . . . . 165(1) no
C6 N2 C7 C8 . . . . -170(1) no
P1 C9 C10 C11 . . . . -178(1) no
P1 C9 C14 C13 . . . . -177(1) no
P1 C15 C16 C17 . . . . 174(1) no
P1 C15 C20 C19 . . . . -175(1) no
P1 C21 C22 C23 . . . . -174(1) no
P1 C21 C26 C25 . . . . 174(1) no
P1 C27 C28 C29 . . . . 179(1) no
P1 C27 C32 C31 . . . . -179(1) no
C9 P1 C15 C16 . . . . 15(1) no
C9 P1 C15 C20 . . . . -167(1) no
C9 P1 C21 C22 . . . . 93(1) no
C9 P1 C21 C26 . . . . -81(1) no
C9 P1 C27 C28 . . . . 46(1) no
C9 P1 C27 C32 . . . . -135(1) no
C9 C10 C11 C12 . . . . -7(2) no
C9 C14 C13 C12 . . . . 2(2) no
C10 C9 P1 C15 . . . . -71(1) no
C10 C9 P1 C21 . . . . 167(1) no
C10 C9 P1 C27 . . . . 46(1) no
C10 C9 C14 C13 . . . . -3(2) no
C10 C11 C12 C13 . . . . 6(2) no
C11 C10 C9 C14 . . . . 6(2) no
C11 C12 C13 C14 . . . . -3(2) no
C14 C9 P1 C15 . . . . 102(1) no
C14 C9 P1 C21 . . . . -18(1) no
C14 C9 P1 C27 . . . . -139(1) no
C15 P1 C21 C22 . . . . -28(1) no
C15 P1 C21 C26 . . . . 155(1) no
C15 P1 C27 C28 . . . . 167(1) no
C15 P1 C27 C32 . . . . -14(1) no
C15 C16 C17 C18 . . . . 2(2) no
C15 C20 C19 C18 . . . . 0(2) no
C16 C15 P1 C21 . . . . 135(1) no
C16 C15 P1 C27 . . . . -102(1) no
C16 C15 C20 C19 . . . . 1(2) no
C16 C17 C18 C19 . . . . 0(2) no
C17 C16 C15 C20 . . . . -2(2) no
C17 C18 C19 C20 . . . . 0(2) no
C20 C15 P1 C21 . . . . -46(1) no
C20 C15 P1 C27 . . . . 75(1) no
C21 P1 C27 C28 . . . . -71(1) no
C21 P1 C27 C32 . . . . 105(1) no
C21 C22 C23 C24 . . . . -1(2) no
C21 C26 C25 C24 . . . . 0(2) no
C22 C21 P1 C27 . . . . -149(1) no
C22 C21 C26 C25 . . . . 0(2) no
C22 C23 C24 C25 . . . . 0(2) no
C23 C22 C21 C26 . . . . 1(2) no
C23 C24 C25 C26 . . . . 0(2) no
C26 C21 P1 C27 . . . . 35(1) no
C27 C28 C29 C30 . . . . -2(2) no
C27 C32 C31 C30 . . . . 1(2) no
C28 C27 C32 C31 . . . . -1(2) no
C28 C29 C30 C31 . . . . 2(2) no
C29 C28 C27 C32 . . . . 1(2) no
C29 C30 C31 C32 . . . . -2(3) no
